data_4344869
loop_
_publ_author_name
'Yamada, Ikuya'
'Murakami, Makoto'
'Hayashi, Naoaki'
'Mori, Shigeo'

_publ_section_title
;
 Inverse Charge Transfer in the Quadruple Perovskite CaCu3Fe4O12.
;
_journal_issue 4
_journal_name_full 'Inorganic chemistry'
_journal_page_first 1715
_journal_page_last 1719
_journal_paper_doi 10.1021/acs.inorgchem.5b02623
_journal_volume 55
_journal_year 2016
_chemical_formula_sum 'Ca Cu2.79 Fe4.21 O12'
_chemical_formula_weight 644.472
_chemical_name_systematic ' ?'
_space_group_IT_number 204
_symmetry_cell_setting cubic
_symmetry_Int_Tables_number 204
_symmetry_space_group_name_Hall '-I 2 2 3'
_symmetry_space_group_name_H-M 'I m -3'
_cell_angle_alpha 90
_cell_angle_beta 90
_cell_angle_gamma 90
_cell_formula_units_Z 2
_cell_length_a 7.29481(6)
_cell_length_b 7.29481(6)
_cell_length_c 7.29481(6)
_cell_measurement_temperature 300
_cell_volume 388.188(6)
_computing_cell_refinement 'RIETAN-FP (Izumi and Momma, 2007)'
_computing_molecular_graphics 'VESTA (Momma and Izumi, 2008)'
_computing_structure_refinement 'RIETAN-FP (Izumi and Momma, 2007)'
_diffrn_ambient_temperature 300
_diffrn_radiation_wavelength 0.419810
_diffrn_source synchrotron
_exptl_crystal_density_diffrn 5.5137
_exptl_crystal_density_method 'not measured'
_exptl_crystal_F_000 612.74
_pd_calc_method 'Rietveld Refinement'
_pd_char_colour black
_pd_instr_location ' ?'
_pd_meas_2theta_range_inc 0.0100
_pd_meas_2theta_range_max 76.3300
_pd_meas_2theta_range_min 0.0000
_pd_meas_number_of_points 7634
_pd_meas_scan_method step
_pd_proc_2theta_range_inc 0.0100
_pd_proc_2theta_range_max 50.0000
_pd_proc_2theta_range_min 3.0000
_pd_proc_ls_background_function 'Legendre polynomials'
_pd_proc_ls_pref_orient_corr ' ?'
_pd_proc_ls_profile_function 'split pseudo-Voigt function'
_pd_proc_ls_prof_R_factor 0.04201
_pd_proc_ls_prof_wR_expected 0.06398
_pd_proc_ls_prof_wR_factor 0.05917
_pd_spec_mounting ' ?'
_pd_spec_mount_mode reflection
_pd_spec_shape flat_sheet
_refine_diff_density_max 0.1
_refine_diff_density_min -0.1
_refine_ls_extinction_method none
_refine_ls_goodness_of_fit_all 0.9247
_refine_ls_matrix_type full
_refine_ls_number_constraints 2
_refine_ls_number_parameters 31
_refine_ls_number_restraints 0
_refine_ls_R_factor_all 0.01541
_refine_ls_R_Fsqd_factor 0.01542
_refine_ls_R_I_factor 0.02193
_refine_ls_shift/su_max 0.0
_refine_ls_weighting_details 1/<i>y</i>~i~
_refine_ls_weighting_scheme sigma
_cod_data_source_file ic5b02623_si_002.cif
_cod_data_source_block single_phase
_cod_database_code 4344869

loop_
_symmetry_equiv_pos_site_id
_symmetry_equiv_pos_as_xyz
1 x,y,z
2 -x,-y,z
3 -x,y,-z
4 x,-y,-z
5 z,x,y
6 z,-x,-y
7 -z,-x,y
8 -z,x,-y
9 y,z,x
10 -y,z,-x
11 y,-z,-x
12 -y,-z,x
13 -x,-y,-z
14 x,y,-z
15 x,-y,z
16 -x,y,z
17 -z,-x,-y
18 -z,x,y
19 z,x,-y
20 z,-x,y
21 -y,-z,-x
22 y,-z,x
23 -y,z,x
24 y,z,-x
25 x+1/2,y+1/2,z+1/2
26 -x+1/2,-y+1/2,z+1/2
27 -x+1/2,y+1/2,-z+1/2
28 x+1/2,-y+1/2,-z+1/2
29 z+1/2,x+1/2,y+1/2
30 z+1/2,-x+1/2,-y+1/2
31 -z+1/2,-x+1/2,y+1/2
32 -z+1/2,x+1/2,-y+1/2
33 y+1/2,z+1/2,x+1/2
34 -y+1/2,z+1/2,-x+1/2
35 y+1/2,-z+1/2,-x+1/2
36 -y+1/2,-z+1/2,x+1/2
37 -x+1/2,-y+1/2,-z+1/2
38 x+1/2,y+1/2,-z+1/2
39 x+1/2,-y+1/2,z+1/2
40 -x+1/2,y+1/2,z+1/2
41 -z+1/2,-x+1/2,-y+1/2
42 -z+1/2,x+1/2,y+1/2
43 z+1/2,x+1/2,-y+1/2
44 z+1/2,-x+1/2,y+1/2
45 -y+1/2,-z+1/2,-x+1/2
46 y+1/2,-z+1/2,x+1/2
47 -y+1/2,z+1/2,x+1/2
48 y+1/2,z+1/2,-x+1/2

loop_
_atom_site_label
_atom_site_fract_x
_atom_site_fract_y
_atom_site_fract_z
_atom_site_occupancy
_atom_site_symmetry_multiplicity
_atom_site_Wyckoff_symbol
_atom_site_adp_type
_atom_site_U_iso_or_equiv
_atom_site_type_symbol
Ca1 0 0 0 1 2 a Uiso 0.0075(6) Ca
Cu1 0 0.5 0.5 0.93 6 b Uiso 0.0047(2) Cu
FeA 0 0.5 0.5 0.07 6 b Uiso 0.0047(2) Fe
Fe1 0.25 0.25 0.25 1 8 c Uiso 0.0025(2) Fe
O1 0.3072(2) 0.1759(3) 0 1 24 g Uiso 0.0055(4) O

loop_
_atom_type_symbol
_atom_type_description
_atom_type_scat_dispersion_real
_atom_type_scat_dispersion_imag
_atom_type_scat_source
Ca Ca2+ 0.0737 0.1084 'International Tables for Crystallography, Vol. C'
Cu Cu2+ 0.1908 0.4852 'International Tables for Crystallography, Vol. C'
Fe Fe3+ 0.1554 0.3160 'International Tables for Crystallography, Vol. C'
O O- -0.0011 0.0019 'International Tables for Crystallography, Vol. C'

loop_
_geom_angle_atom_site_label_1
_geom_angle_atom_site_label_2
_geom_angle_atom_site_label_3
_geom_angle
_geom_angle_site_symmetry_1
_geom_angle_site_symmetry_3
FeA Fe1 Ca1 109.4712 1_555 1_555
FeA Fe1 Cu1 0 1_555 1_555

loop_
_geom_bond_atom_site_label_1
_geom_bond_atom_site_label_2
_geom_bond_distance
_geom_bond_site_symmetry_2
Ca1 O1 2.583(2) 1_555
Ca1 O1 2.583(2) 2_555
Ca1 O1 2.583(2) 3_555
Ca1 O1 2.583(2) 4_555
Ca1 O1 2.583(2) 5_555
Ca1 O1 2.583(2) 6_555
Ca1 O1 2.583(2) 7_555
Ca1 O1 2.583(2) 8_555
Ca1 O1 2.583(2) 9_555
Ca1 O1 2.583(2) 10_555
Ca1 O1 2.583(2) 11_555
Ca1 O1 2.583(2) 12_555
Cu1 O1 1.904(2) 26_555
Cu1 O1 1.904(2) 27_555
Cu1 O1 1.904(2) 25_455
Cu1 O1 1.904(2) 28_455
Cu1 O1 2.751(2) 5_555
Cu1 O1 2.751(2) 7_565
Cu1 O1 2.751(2) 8_556
Cu1 O1 2.751(2) 6_566
FeA O1 1.904(2) 26_555
FeA O1 1.904(2) 27_555
FeA O1 1.904(2) 25_455
FeA O1 1.904(2) 28_455
FeA O1 2.751(2) 5_555
FeA O1 2.751(2) 7_565
FeA O1 2.751(2) 8_556
FeA O1 2.751(2) 6_566
Fe1 O1 1.9473(7) 1_555
Fe1 O1 1.9473(7) 26_555
Fe1 O1 1.9473(7) 5_555
Fe1 O1 1.9473(7) 30_555
Fe1 O1 1.9473(7) 9_555
Fe1 O1 1.9473(7) 34_555
O1 Cu1 1.904(2) 25_544
O1 FeA 1.904(2) 25_544
O1 Fe1 1.9473(7) 1_555
O1 Fe1 1.9473(7) 14_555
O1 O1 2.567(4) 4_555
O1 Ca1 2.583(2) 1_555
O1 Cu1 2.751(2) 9_555
O1 FeA 2.751(2) 9_555
O1 O1 2.754(2) 30_555
O1 O1 2.754(2) 34_555
O1 O1 2.754(2) 31_554
O1 O1 2.754(2) 36_554
O1 O1 2.754(2) 5_555
O1 O1 2.754(2) 8_555
O1 O1 2.754(2) 9_555
O1 O1 2.754(2) 11_555
O1 O1 2.813(3) 3_655
